data_7040891
loop_
_publ_author_name
'Portius, Peter'
'Davis, Martin'

_publ_section_title
;
 Synthesis of six-coordinate mono-, bis-, and tris(tetrazolato) complexes
 via [3 + 2] cycloadditions of nitriles to silicon-bound azido ligands.
;
_journal_issue 43
_journal_name_full 'Dalton transactions (Cambridge, England : 2003)'
_journal_page_first 17141
_journal_page_last 17152
_journal_paper_doi 10.1039/c6dt02867e
_journal_volume 45
_journal_year 2016
_chemical_formula_moiety 'C36 H30 N P2, C7 H5 N4, C2 H3 N'
_chemical_formula_sum 'C45 H38 N6 P2'
_chemical_formula_weight 724.75
_chemical_name_systematic
; 
 ? 
;
_space_group_IT_number 7
_symmetry_cell_setting monoclinic
_symmetry_space_group_name_Hall 'P -2yc'
_symmetry_space_group_name_H-M 'P 1 c 1'
_atom_sites_solution_hydrogens geom
_atom_sites_solution_primary direct
_atom_sites_solution_secondary difmap
_audit_creation_method SHELXL-97
_audit_update_record
;
2016-07-14 deposited with the CCDC.
2016-09-26 downloaded from the CCDC.
;
_cell_angle_alpha 90.00
_cell_angle_beta 94.323(3)
_cell_angle_gamma 90.00
_cell_formula_units_Z 2
_cell_length_a 10.1537(6)
_cell_length_b 9.6892(7)
_cell_length_c 19.2381(13)
_cell_measurement_reflns_used 9017
_cell_measurement_temperature 140(2)
_cell_measurement_theta_max 27.52
_cell_measurement_theta_min 2.36
_cell_volume 1887.3(2)
_computing_cell_refinement 'Bruker SAINT'
_computing_data_collection 'Bruker APEX2'
_computing_data_reduction 'Bruker SAINT'
_computing_molecular_graphics 'Bruker SHELXTL'
_computing_publication_material 'Bruker SHELXTL'
_computing_structure_refinement 'SHELXL-97 (Sheldrick, 1997)'
_computing_structure_solution 'SHELXS-97 (Sheldrick, 2008)'
_diffrn_ambient_temperature 140(2)
_diffrn_detector_area_resol_mean 100
_diffrn_measured_fraction_theta_full 1.000
_diffrn_measured_fraction_theta_max 0.996
_diffrn_measurement_device_type 'Bruker APEX-II CCD'
_diffrn_measurement_method '\f and \w scans'
_diffrn_radiation_monochromator graphite
_diffrn_radiation_source 'fine-focus sealed tube'
_diffrn_radiation_type MoK\a
_diffrn_radiation_wavelength 0.71073
_diffrn_reflns_av_R_equivalents 0.0309
_diffrn_reflns_av_sigmaI/netI 0.0201
_diffrn_reflns_limit_h_max 13
_diffrn_reflns_limit_h_min -13
_diffrn_reflns_limit_k_max 12
_diffrn_reflns_limit_k_min -12
_diffrn_reflns_limit_l_max 24
_diffrn_reflns_limit_l_min -24
_diffrn_reflns_number 61813
_diffrn_reflns_theta_full 25.00
_diffrn_reflns_theta_max 27.51
_diffrn_reflns_theta_min 2.01
_diffrn_standards_decay_% 0
_diffrn_standards_number 0
_exptl_absorpt_coefficient_mu 0.157
_exptl_absorpt_correction_T_max 0.9545
_exptl_absorpt_correction_T_min 0.9342
_exptl_absorpt_correction_type multi-scan
_exptl_absorpt_process_details sadabs
_exptl_crystal_colour colourless
_exptl_crystal_density_diffrn 1.275
_exptl_crystal_density_method 'not measured'
_exptl_crystal_description block
_exptl_crystal_F_000 760
_exptl_crystal_size_max 0.44
_exptl_crystal_size_mid 0.42
_exptl_crystal_size_min 0.30
_refine_diff_density_max 0.269
_refine_diff_density_min -0.192
_refine_diff_density_rms 0.034
_refine_ls_abs_structure_details 'Flack (1983), 4093 Friedel pairs'
_refine_ls_abs_structure_Flack -0.02(4)
_refine_ls_extinction_method none
_refine_ls_goodness_of_fit_ref 1.022
_refine_ls_hydrogen_treatment constr
_refine_ls_matrix_type full
_refine_ls_number_parameters 479
_refine_ls_number_reflns 8432
_refine_ls_number_restraints 2
_refine_ls_restrained_S_all 1.022
_refine_ls_R_factor_all 0.0271
_refine_ls_R_factor_gt 0.0257
_refine_ls_shift/su_max 0.000
_refine_ls_shift/su_mean 0.000
_refine_ls_structure_factor_coef Fsqd
_refine_ls_weighting_details 'calc w=1/[\s^2^(Fo^2^)+(0.0409P)^2^+0.2709P] where P=(Fo^2^+2Fc^2^)/3'
_refine_ls_weighting_scheme calc
_refine_ls_wR_factor_gt 0.0655
_refine_ls_wR_factor_ref 0.0665
_reflns_number_gt 8161
_reflns_number_total 8432
_reflns_threshold_expression >2sigma(I)
_cod_data_source_file c6dt02867e2.cif
_cod_data_source_block ch1ppx79_0m
_cod_depositor_comments
;
The following automatic conversions were performed:

'_symmetry_cell_setting' value 'Monoclinic' changed to 'monoclinic'
according to
/usr/data/users/saulius/crontab/automatic-downloads/rss-feeds/RSC/lib/dictionaries/cif_core.dic
dictionary named 'cif_core.dic' version 2.4.2 from 2011-04-26.

Automatic conversion script
Id: cif_fix_values 4268 2015-11-12 08:31:59Z antanas 

 Adding full bibliography for 7040891--7040897.cif.
;
_cod_original_sg_symbol_H-M Pc
_cod_database_code 7040891

loop_
_symmetry_equiv_pos_as_xyz
'x, y, z'
'x, -y, z+1/2'

loop_
_atom_site_label
_atom_site_type_symbol
_atom_site_fract_x
_atom_site_fract_y
_atom_site_fract_z
_atom_site_U_iso_or_equiv
_atom_site_adp_type
_atom_site_occupancy
_atom_site_symmetry_multiplicity
_atom_site_calc_flag
_atom_site_refinement_flags
P1 P -0.09124(3) 0.16017(3) 0.305124(16) 0.01519(7) Uani 1 1 d .
P2 P 0.07766(3) 0.28055(3) 0.200859(16) 0.01564(7) Uani 1 1 d .
N1 N 0.41348(11) 0.46500(13) 0.54367(6) 0.0247(2) Uani 1 1 d .
N2 N 0.42592(12) 0.35007(13) 0.58347(7) 0.0284(3) Uani 1 1 d .
N3 N 0.50985(13) 0.37367(15) 0.63801(7) 0.0325(3) Uani 1 1 d .
N4 N 0.55477(12) 0.50490(15) 0.63581(7) 0.0312(3) Uani 1 1 d .
N5 N -0.05187(10) 0.22781(11) 0.23421(6) 0.0190(2) Uani 1 1 d .
N6 N -0.06199(15) 0.91775(17) 0.04894(7) 0.0412(3) Uani 1 1 d .
C1 C 0.49385(12) 0.55783(14) 0.57699(7) 0.0210(3) Uani 1 1 d .
C2 C 0.51513(13) 0.69822(15) 0.55056(8) 0.0239(3) Uani 1 1 d .
C3 C 0.57130(15) 0.80124(17) 0.59449(10) 0.0359(4) Uani 1 1 d .
H3 H 0.5913 0.7825 0.6426 0.043 Uiso 1 1 calc R
C4 C 0.59789(17) 0.93106(18) 0.56772(12) 0.0484(5) Uani 1 1 d .
H4 H 0.6364 1.0003 0.5977 0.058 Uiso 1 1 calc R
C5 C 0.56876(17) 0.95995(18) 0.49801(13) 0.0495(5) Uani 1 1 d .
H5 H 0.5889 1.0481 0.4800 0.059 Uiso 1 1 calc R
C6 C 0.50995(17) 0.85994(18) 0.45416(10) 0.0417(4) Uani 1 1 d .
H6 H 0.4884 0.8803 0.4064 0.050 Uiso 1 1 calc R
C7 C 0.48256(15) 0.72940(16) 0.48044(8) 0.0292(3) Uani 1 1 d .
H7 H 0.4416 0.6615 0.4505 0.035 Uiso 1 1 calc R
C8 C -0.22054(12) 0.26197(13) 0.33986(7) 0.0181(2) Uani 1 1 d .
C9 C -0.24379(14) 0.25411(15) 0.41081(7) 0.0245(3) Uani 1 1 d .
H9 H -0.1860 0.2026 0.4421 0.029 Uiso 1 1 calc R
C10 C -0.35240(15) 0.32253(16) 0.43512(8) 0.0308(3) Uani 1 1 d .
H10 H -0.3684 0.3181 0.4831 0.037 Uiso 1 1 calc R
C11 C -0.43695(14) 0.39704(15) 0.38911(9) 0.0303(3) Uani 1 1 d .
H11 H -0.5120 0.4415 0.4056 0.036 Uiso 1 1 calc R
C12 C -0.41284(13) 0.40720(14) 0.31916(8) 0.0274(3) Uani 1 1 d .
H12 H -0.4703 0.4601 0.2883 0.033 Uiso 1 1 calc R
C13 C -0.30403(12) 0.33965(13) 0.29389(7) 0.0206(3) Uani 1 1 d .
H13 H -0.2872 0.3466 0.2461 0.025 Uiso 1 1 calc R
C14 C -0.15968(12) -0.00978(13) 0.28788(7) 0.0178(2) Uani 1 1 d .
C15 C -0.16675(13) -0.06162(14) 0.21972(7) 0.0213(3) Uani 1 1 d .
H15 H -0.1324 -0.0092 0.1835 0.026 Uiso 1 1 calc R
C16 C -0.22406(14) -0.19012(15) 0.20500(7) 0.0245(3) Uani 1 1 d .
H16 H -0.2301 -0.2244 0.1586 0.029 Uiso 1 1 calc R
C17 C -0.27263(13) -0.26848(14) 0.25845(8) 0.0245(3) Uani 1 1 d .
H17 H -0.3107 -0.3565 0.2484 0.029 Uiso 1 1 calc R
C18 C -0.26549(13) -0.21803(14) 0.32631(7) 0.0242(3) Uani 1 1 d .
H18 H -0.2984 -0.2719 0.3624 0.029 Uiso 1 1 calc R
C19 C -0.21021(13) -0.08849(14) 0.34164(7) 0.0224(3) Uani 1 1 d .
H19 H -0.2066 -0.0536 0.3879 0.027 Uiso 1 1 calc R
C20 C 0.04170(12) 0.14574(13) 0.37216(6) 0.0181(2) Uani 1 1 d .
C21 C 0.09598(13) 0.01834(14) 0.39300(7) 0.0241(3) Uani 1 1 d .
H21 H 0.0579 -0.0649 0.3747 0.029 Uiso 1 1 calc R
C22 C 0.20661(14) 0.01398(16) 0.44094(8) 0.0303(3) Uani 1 1 d .
H22 H 0.2433 -0.0724 0.4555 0.036 Uiso 1 1 calc R
C23 C 0.26276(14) 0.13564(17) 0.46721(8) 0.0290(3) Uani 1 1 d .
H23 H 0.3388 0.1321 0.4991 0.035 Uiso 1 1 calc R
C24 C 0.20855(14) 0.26278(16) 0.44721(7) 0.0256(3) Uani 1 1 d .
H24 H 0.2473 0.3456 0.4655 0.031 Uiso 1 1 calc R
C25 C 0.09738(13) 0.26818(14) 0.40029(7) 0.0213(3) Uani 1 1 d .
H25 H 0.0591 0.3548 0.3873 0.026 Uiso 1 1 calc R
C26 C 0.03375(12) 0.30972(14) 0.10935(7) 0.0194(2) Uani 1 1 d .
C27 C -0.09962(14) 0.32146(19) 0.08653(8) 0.0321(3) Uani 1 1 d .
H27 H -0.1657 0.3056 0.1180 0.039 Uiso 1 1 calc R
C28 C -0.13563(16) 0.3565(2) 0.01739(8) 0.0419(4) Uani 1 1 d .
H28 H -0.2263 0.3657 0.0020 0.050 Uiso 1 1 calc R
C29 C -0.03924(16) 0.37825(19) -0.02908(8) 0.0344(3) Uani 1 1 d .
H29 H -0.0642 0.4014 -0.0762 0.041 Uiso 1 1 calc R
C30 C 0.09380(15) 0.36605(16) -0.00667(8) 0.0281(3) Uani 1 1 d .
H30 H 0.1595 0.3808 -0.0385 0.034 Uiso 1 1 calc R
C31 C 0.13079(13) 0.33215(14) 0.06247(7) 0.0233(3) Uani 1 1 d .
H31 H 0.2216 0.3242 0.0778 0.028 Uiso 1 1 calc R
C32 C 0.21779(12) 0.16488(13) 0.20916(7) 0.0194(2) Uani 1 1 d .
C33 C 0.22731(14) 0.05745(14) 0.16043(7) 0.0249(3) Uani 1 1 d .
H33 H 0.1631 0.0491 0.1221 0.030 Uiso 1 1 calc R
C34 C 0.33123(15) -0.03658(15) 0.16863(9) 0.0314(3) Uani 1 1 d .
H34 H 0.3377 -0.1093 0.1360 0.038 Uiso 1 1 calc R
C35 C 0.42555(14) -0.02404(15) 0.22459(9) 0.0315(3) Uani 1 1 d .
H35 H 0.4970 -0.0874 0.2295 0.038 Uiso 1 1 calc R
C36 C 0.41594(14) 0.08083(15) 0.27350(8) 0.0279(3) Uani 1 1 d .
H36 H 0.4799 0.0878 0.3120 0.033 Uiso 1 1 calc R
C37 C 0.31250(13) 0.17561(14) 0.26593(7) 0.0228(3) Uani 1 1 d .
H37 H 0.3061 0.2474 0.2992 0.027 Uiso 1 1 calc R
C38 C 0.13070(12) 0.44707(13) 0.23650(6) 0.0168(2) Uani 1 1 d .
C39 C 0.25701(12) 0.50007(13) 0.22676(7) 0.0203(3) Uani 1 1 d .
H39 H 0.3179 0.4473 0.2026 0.024 Uiso 1 1 calc R
C40 C 0.29245(13) 0.63050(14) 0.25265(8) 0.0242(3) Uani 1 1 d .
H40 H 0.3782 0.6659 0.2468 0.029 Uiso 1 1 calc R
C41 C 0.20216(14) 0.70901(14) 0.28708(8) 0.0249(3) Uani 1 1 d .
H41 H 0.2270 0.7972 0.3053 0.030 Uiso 1 1 calc R
C42 C 0.07598(13) 0.65852(14) 0.29481(7) 0.0228(3) Uani 1 1 d .
H42 H 0.0140 0.7134 0.3171 0.027 Uiso 1 1 calc R
C43 C 0.03996(12) 0.52723(14) 0.26994(7) 0.0193(2) Uani 1 1 d .
H43 H -0.0460 0.4925 0.2758 0.023 Uiso 1 1 calc R
C44 C 0.0570(2) 0.6967(2) 0.09877(9) 0.0434(4) Uani 1 1 d .
H44A H 0.1519 0.7033 0.0929 0.065 Uiso 1 1 calc R
H44B H 0.0208 0.6151 0.0741 0.065 Uiso 1 1 calc R
H44C H 0.0430 0.6890 0.1485 0.065 Uiso 1 1 calc R
C45 C -0.00966(15) 0.82069(17) 0.07009(7) 0.0299(3) Uani 1 1 d .

loop_
_atom_site_aniso_label
_atom_site_aniso_U_11
_atom_site_aniso_U_22
_atom_site_aniso_U_33
_atom_site_aniso_U_23
_atom_site_aniso_U_13
_atom_site_aniso_U_12
P1 0.01484(13) 0.01522(14) 0.01567(14) -0.00077(12) 0.00215(10) -0.00057(11)
P2 0.01484(13) 0.01545(15) 0.01687(14) -0.00102(12) 0.00270(11) -0.00124(11)
N1 0.0259(6) 0.0244(6) 0.0237(6) 0.0000(5) 0.0002(4) -0.0010(5)
N2 0.0289(6) 0.0255(6) 0.0309(6) 0.0036(5) 0.0042(5) -0.0003(5)
N3 0.0293(6) 0.0377(7) 0.0304(7) 0.0084(6) 0.0012(5) 0.0039(5)
N4 0.0275(6) 0.0386(7) 0.0266(6) 0.0008(5) -0.0042(5) 0.0000(5)
N5 0.0180(5) 0.0201(6) 0.0189(5) 0.0008(4) 0.0025(4) -0.0037(4)
N6 0.0463(8) 0.0435(9) 0.0341(7) -0.0001(6) 0.0038(6) 0.0058(7)
C1 0.0151(5) 0.0274(7) 0.0206(6) -0.0031(5) 0.0023(5) 0.0024(5)
C2 0.0157(6) 0.0241(7) 0.0324(7) -0.0041(6) 0.0053(5) 0.0012(5)
C3 0.0245(7) 0.0328(8) 0.0497(10) -0.0107(7) -0.0018(7) -0.0002(6)
C4 0.0309(8) 0.0287(9) 0.0854(15) -0.0127(9) 0.0035(9) -0.0043(7)
C5 0.0320(8) 0.0254(8) 0.0941(16) 0.0106(9) 0.0245(9) 0.0008(7)
C6 0.0392(9) 0.0345(9) 0.0543(11) 0.0141(8) 0.0226(8) 0.0120(7)
C7 0.0298(7) 0.0249(7) 0.0340(8) 0.0006(6) 0.0103(6) 0.0045(6)
C8 0.0166(5) 0.0154(6) 0.0226(6) -0.0019(5) 0.0035(5) -0.0010(5)
C9 0.0281(7) 0.0230(7) 0.0231(7) -0.0008(6) 0.0060(5) 0.0019(6)
C10 0.0350(8) 0.0276(7) 0.0318(8) -0.0041(6) 0.0168(6) -0.0005(6)
C11 0.0246(7) 0.0204(7) 0.0477(9) -0.0045(6) 0.0133(6) 0.0019(5)
C12 0.0199(6) 0.0199(7) 0.0423(8) 0.0018(6) 0.0016(6) 0.0020(5)
C13 0.0194(6) 0.0188(6) 0.0236(7) 0.0004(5) 0.0025(5) -0.0017(5)
C14 0.0157(5) 0.0166(6) 0.0214(6) -0.0007(5) 0.0023(4) -0.0011(5)
C15 0.0215(6) 0.0211(6) 0.0213(6) 0.0005(5) 0.0021(5) -0.0015(5)
C16 0.0254(6) 0.0223(7) 0.0250(7) -0.0041(6) -0.0030(5) -0.0008(5)
C17 0.0187(6) 0.0178(6) 0.0364(8) 0.0003(5) -0.0020(5) -0.0024(5)
C18 0.0205(6) 0.0216(7) 0.0311(7) 0.0070(6) 0.0050(5) -0.0006(5)
C19 0.0219(6) 0.0231(7) 0.0226(6) 0.0009(5) 0.0049(5) 0.0001(5)
C20 0.0167(6) 0.0228(6) 0.0149(6) -0.0002(5) 0.0023(4) 0.0010(5)
C21 0.0240(6) 0.0221(7) 0.0260(7) -0.0040(5) 0.0008(5) 0.0024(5)
C22 0.0263(7) 0.0300(8) 0.0338(8) 0.0018(6) -0.0028(6) 0.0091(6)
C23 0.0213(6) 0.0404(9) 0.0244(7) -0.0027(6) -0.0041(5) 0.0032(6)
C24 0.0242(7) 0.0314(8) 0.0212(6) -0.0042(6) 0.0005(5) -0.0047(6)
C25 0.0224(6) 0.0223(7) 0.0192(6) -0.0008(5) 0.0020(5) -0.0004(5)
C26 0.0215(6) 0.0201(6) 0.0168(6) -0.0024(5) 0.0027(5) -0.0037(5)
C27 0.0205(7) 0.0558(10) 0.0201(7) 0.0042(7) 0.0028(5) -0.0076(6)
C28 0.0252(7) 0.0730(13) 0.0267(8) 0.0081(8) -0.0027(6) -0.0088(8)
C29 0.0384(8) 0.0470(9) 0.0177(7) 0.0028(6) 0.0007(6) -0.0075(7)
C30 0.0313(7) 0.0316(7) 0.0226(7) 0.0000(6) 0.0106(6) -0.0054(6)
C31 0.0211(6) 0.0249(7) 0.0244(6) -0.0001(5) 0.0058(5) -0.0030(5)
C32 0.0175(6) 0.0160(6) 0.0250(7) 0.0012(5) 0.0046(5) -0.0005(4)
C33 0.0274(7) 0.0197(7) 0.0281(7) -0.0025(5) 0.0055(5) -0.0012(5)
C34 0.0353(8) 0.0180(7) 0.0426(9) -0.0042(6) 0.0133(6) 0.0034(6)
C35 0.0255(7) 0.0219(7) 0.0486(9) 0.0065(7) 0.0126(6) 0.0054(6)
C36 0.0213(6) 0.0264(7) 0.0358(8) 0.0075(6) 0.0018(5) 0.0010(5)
C37 0.0207(6) 0.0211(6) 0.0269(7) -0.0004(5) 0.0037(5) 0.0004(5)
C38 0.0183(5) 0.0151(6) 0.0171(6) 0.0004(5) 0.0004(4) -0.0010(4)
C39 0.0171(5) 0.0201(6) 0.0240(6) -0.0014(5) 0.0030(5) 0.0003(5)
C40 0.0192(6) 0.0218(6) 0.0317(7) -0.0008(6) 0.0024(5) -0.0033(5)
C41 0.0281(7) 0.0169(6) 0.0299(7) -0.0045(5) 0.0042(6) -0.0024(5)
C42 0.0244(6) 0.0202(6) 0.0246(7) -0.0021(5) 0.0062(5) 0.0026(5)
C43 0.0177(6) 0.0200(6) 0.0207(6) 0.0020(5) 0.0037(5) -0.0004(5)
C44 0.0561(11) 0.0428(10) 0.0319(9) 0.0085(7) 0.0076(8) 0.0071(8)
C45 0.0351(8) 0.0357(8) 0.0191(7) -0.0041(6) 0.0025(6) -0.0034(7)

loop_
_atom_type_symbol
_atom_type_description
_atom_type_scat_dispersion_real
_atom_type_scat_dispersion_imag
_atom_type_scat_source
C C 0.0033 0.0016 'International Tables Vol C Tables 4.2.6.8 and 6.1.1.4'
H H 0.0000 0.0000 'International Tables Vol C Tables 4.2.6.8 and 6.1.1.4'
N N 0.0061 0.0033 'International Tables Vol C Tables 4.2.6.8 and 6.1.1.4'
P P 0.1023 0.0942 'International Tables Vol C Tables 4.2.6.8 and 6.1.1.4'

loop_
_geom_angle_atom_site_label_1
_geom_angle_atom_site_label_2
_geom_angle_atom_site_label_3
_geom_angle
N5 P1 C20 115.01(6)
N5 P1 C14 109.61(6)
C20 P1 C14 108.52(6)
N5 P1 C8 109.16(6)
C20 P1 C8 107.66(6)
C14 P1 C8 106.54(6)
N5 P2 C26 107.02(6)
N5 P2 C32 115.73(6)
C26 P2 C32 108.54(6)
N5 P2 C38 111.30(6)
C26 P2 C38 105.85(6)
C32 P2 C38 107.93(6)
C1 N1 N2 104.69(11)
N3 N2 N1 109.54(11)
N2 N3 N4 109.68(11)
C1 N4 N3 104.43(12)
P2 N5 P1 138.32(7)
N1 C1 N4 111.66(13)
N1 C1 C2 123.54(12)
N4 C1 C2 124.77(12)
C7 C2 C3 118.96(14)
C7 C2 C1 120.15(13)
C3 C2 C1 120.87(14)
C4 C3 C2 120.11(17)
C4 C3 H3 119.9
C2 C3 H3 119.9
C5 C4 C3 120.60(17)
C5 C4 H4 119.7
C3 C4 H4 119.7
C4 C5 C6 119.95(16)
C4 C5 H5 120.0
C6 C5 H5 120.0
C5 C6 C7 119.97(18)
C5 C6 H6 120.0
C7 C6 H6 120.0
C2 C7 C6 120.37(16)
C2 C7 H7 119.8
C6 C7 H7 119.8
C13 C8 C9 120.37(12)
C13 C8 P1 118.81(10)
C9 C8 P1 120.60(10)
C10 C9 C8 119.62(13)
C10 C9 H9 120.2
C8 C9 H9 120.2
C11 C10 C9 119.94(14)
C11 C10 H10 120.0
C9 C10 H10 120.0
C10 C11 C12 120.59(13)
C10 C11 H11 119.7
C12 C11 H11 119.7
C11 C12 C13 120.25(13)
C11 C12 H12 119.9
C13 C12 H12 119.9
C8 C13 C12 119.21(13)
C8 C13 H13 120.4
C12 C13 H13 120.4
C15 C14 C19 119.74(11)
C15 C14 P1 119.34(10)
C19 C14 P1 120.88(10)
C16 C15 C14 120.09(12)
C16 C15 H15 120.0
C14 C15 H15 120.0
C15 C16 C17 120.04(13)
C15 C16 H16 120.0
C17 C16 H16 120.0
C18 C17 C16 120.22(12)
C18 C17 H17 119.9
C16 C17 H17 119.9
C17 C18 C19 120.37(12)
C17 C18 H18 119.8
C19 C18 H18 119.8
C18 C19 C14 119.52(12)
C18 C19 H19 120.2
C14 C19 H19 120.2
C21 C20 C25 119.78(11)
C21 C20 P1 122.13(10)
C25 C20 P1 117.93(10)
C20 C21 C22 119.68(13)
C20 C21 H21 120.2
C22 C21 H21 120.2
C23 C22 C21 120.10(13)
C23 C22 H22 119.9
C21 C22 H22 119.9
C22 C23 C24 120.54(13)
C22 C23 H23 119.7
C24 C23 H23 119.7
C23 C24 C25 119.81(13)
C23 C24 H24 120.1
C25 C24 H24 120.1
C24 C25 C20 120.07(13)
C24 C25 H25 120.0
C20 C25 H25 120.0
C27 C26 C31 119.81(13)
C27 C26 P2 118.79(10)
C31 C26 P2 121.18(10)
C28 C27 C26 119.86(14)
C28 C27 H27 120.1
C26 C27 H27 120.1
C29 C28 C27 120.23(14)
C29 C28 H28 119.9
C27 C28 H28 119.9
C28 C29 C30 120.12(14)
C28 C29 H29 119.9
C30 C29 H29 119.9
C29 C30 C31 120.07(13)
C29 C30 H30 120.0
C31 C30 H30 120.0
C30 C31 C26 119.90(13)
C30 C31 H31 120.0
C26 C31 H31 120.0
C37 C32 C33 119.68(12)
C37 C32 P2 120.73(10)
C33 C32 P2 119.47(10)
C34 C33 C32 119.79(13)
C34 C33 H33 120.1
C32 C33 H33 120.1
C35 C34 C33 120.09(14)
C35 C34 H34 120.0
C33 C34 H34 120.0
C34 C35 C36 120.48(13)
C34 C35 H35 119.8
C36 C35 H35 119.8
C35 C36 C37 120.01(14)
C35 C36 H36 120.0
C37 C36 H36 120.0
C36 C37 C32 119.93(13)
C36 C37 H37 120.0
C32 C37 H37 120.0
C43 C38 C39 119.82(12)
C43 C38 P2 118.66(9)
C39 C38 P2 121.37(10)
C40 C39 C38 119.74(12)
C40 C39 H39 120.1
C38 C39 H39 120.1
C39 C40 C41 120.12(12)
C39 C40 H40 119.9
C41 C40 H40 119.9
C42 C41 C40 120.17(13)
C42 C41 H41 119.9
C40 C41 H41 119.9
C41 C42 C43 120.21(12)
C41 C42 H42 119.9
C43 C42 H42 119.9
C42 C43 C38 119.90(12)
C42 C43 H43 120.1
C38 C43 H43 120.1
C45 C44 H44A 109.5
C45 C44 H44B 109.5
H44A C44 H44B 109.5
C45 C44 H44C 109.5
H44A C44 H44C 109.5
H44B C44 H44C 109.5
N6 C45 C44 178.79(17)

loop_
_geom_bond_atom_site_label_1
_geom_bond_atom_site_label_2
_geom_bond_distance
P1 N5 1.5914(11)
P1 C20 1.8007(12)
P1 C14 1.8083(13)
P1 C8 1.8098(13)
P2 N5 1.5906(11)
P2 C26 1.8054(13)
P2 C32 1.8089(13)
P2 C38 1.8187(13)
N1 C1 1.3442(18)
N1 N2 1.3520(17)
N2 N3 1.3208(18)
N3 N4 1.353(2)
N4 C1 1.3493(18)
N6 C45 1.140(2)
C1 C2 1.474(2)
C2 C7 1.398(2)
C2 C3 1.401(2)
C3 C4 1.393(3)
C3 H3 0.9500
C4 C5 1.380(3)
C4 H4 0.9500
C5 C6 1.390(3)
C5 H5 0.9500
C6 C7 1.398(2)
C6 H6 0.9500
C7 H7 0.9500
C8 C13 1.3980(18)
C8 C9 1.4047(19)
C9 C10 1.397(2)
C9 H9 0.9500
C10 C11 1.388(2)
C10 H10 0.9500
C11 C12 1.389(2)
C11 H11 0.9500
C12 C13 1.4023(19)
C12 H12 0.9500
C13 H13 0.9500
C14 C15 1.4009(19)
C14 C19 1.4123(18)
C15 C16 1.3943(19)
C15 H15 0.9500
C16 C17 1.398(2)
C16 H16 0.9500
C17 C18 1.391(2)
C17 H17 0.9500
C18 C19 1.397(2)
C18 H18 0.9500
C19 H19 0.9500
C20 C21 1.3982(19)
C20 C25 1.4049(18)
C21 C22 1.3993(19)
C21 H21 0.9500
C22 C23 1.388(2)
C22 H22 0.9500
C23 C24 1.392(2)
C23 H23 0.9500
C24 C25 1.3922(18)
C24 H24 0.9500
C25 H25 0.9500
C26 C27 1.3964(19)
C26 C31 1.4020(19)
C27 C28 1.395(2)
C27 H27 0.9500
C28 C29 1.390(2)
C28 H28 0.9500
C29 C30 1.392(2)
C29 H29 0.9500
C30 C31 1.394(2)
C30 H30 0.9500
C31 H31 0.9500
C32 C37 1.4035(19)
C32 C33 1.4090(19)
C33 C34 1.394(2)
C33 H33 0.9500
C34 C35 1.391(2)
C34 H34 0.9500
C35 C36 1.393(2)
C35 H35 0.9500
C36 C37 1.3945(19)
C36 H36 0.9500
C37 H37 0.9500
C38 C43 1.3983(18)
C38 C39 1.4071(17)
C39 C40 1.3956(19)
C39 H39 0.9500
C40 C41 1.396(2)
C40 H40 0.9500
C41 C42 1.390(2)
C41 H41 0.9500
C42 C43 1.3980(19)
C42 H42 0.9500
C43 H43 0.9500
C44 C45 1.466(2)
C44 H44A 0.9800
C44 H44B 0.9800
C44 H44C 0.9800
